data_2103735
loop_
_publ_author_name
'De Ridder, Dirk J. A.'
'Goubitz, Kees'
'Fontijn, Margot'
'\<Capkov\'a, Pavla'
'Dova, Eva'
'Schenk, Henk'

_publ_section_title
;
 Influence of aromatic sulfonation on the geometry of
 [2.2]paracyclophane: crystal structures of one sulfonate, one
 disulfonic anhydride and five disulfonimides
;
_journal_issue 6
_journal_name_full 'Acta Crystallographica Section B'
_journal_page_first 780
_journal_page_last 790
_journal_paper_doi 10.1107/S0108768101013817
_journal_volume 57
_journal_year 2001
_chemical_formula_moiety 'C16 H15 S O3^+^ K^-^.2 H2 O'
_chemical_formula_sum 'C16 H19 K O5 S'
_chemical_formula_weight 362.5
_chemical_name_systematic 'potassium [2.2]paracyclophane-4-sulfonate'
_space_group_IT_number 14
_symmetry_cell_setting monoclinic
_symmetry_space_group_name_Hall '-P 2yab'
_symmetry_space_group_name_H-M 'P 1 21/a 1'
_audit_creation_method from_xtal_archive_file_using_CIFIO
_cell_angle_alpha 90.00000
_cell_angle_beta 91.49(2)
_cell_angle_gamma 90.00000
_cell_formula_units_Z 4
_cell_length_a 11.493(3)
_cell_length_b 7.6850(10)
_cell_length_c 18.150(3)
_cell_measurement_reflns_used 23
_cell_measurement_temperature 213
_cell_measurement_theta_max 42.8
_cell_measurement_theta_min 39.9
_cell_volume 1602.5(5)
_computing_cell_refinement 'CELCON prog. comparable to xtal_LATCON'
_computing_data_collection 'Enraf-Nonius CAD4 software'
_computing_data_reduction 'xtal_SORTRF (Hall, Spadaccini & Stewart, 1992)'
_computing_molecular_graphics 'xtal_ORTEP (Davenport, Hall & Dreissig, 1992)'
_computing_publication_material 'xtal_BONDLA_(Dreissig, Doherty, Stewart & Hall, 1992)_CIFIO_(Hall, 1992)'
_computing_structure_refinement 'xtal_CRYLSQ (Olthof-Hazekamp, 1992)'
_computing_structure_solution 'xtal_SIMPEL (Schenk & Hall, 1992)'
_diffrn_ambient_temperature 213
_diffrn_measurement_device 'ENRAF NONIUS CAD4'
_diffrn_measurement_method \q/2\q
_diffrn_radiation_monochromator graphite
_diffrn_radiation_source xray_tube
_diffrn_radiation_type 'Cu K\a'
_diffrn_radiation_wavelength 1.5418
_diffrn_reflns_av_R_equivalents 0
_diffrn_reflns_av_sigmaI/netI 0
_diffrn_reflns_limit_h_max 13
_diffrn_reflns_limit_h_min 0
_diffrn_reflns_limit_k_max 9
_diffrn_reflns_limit_k_min 0
_diffrn_reflns_limit_l_max 21
_diffrn_reflns_limit_l_min -21
_diffrn_reflns_number 2709
_diffrn_reflns_reduction_process perpendicular_monochr_Lp
_diffrn_reflns_theta_max 64.86
_diffrn_reflns_theta_min 4.87
_diffrn_standards_decay_% 0
_diffrn_standards_interval_time 60
_diffrn_standards_number 2
_exptl_absorpt_coefficient_mu 4.340
_exptl_absorpt_correction_type none
_exptl_crystal_colour colourless
_exptl_crystal_density_diffrn 1.50
_exptl_crystal_density_meas ?
_exptl_crystal_description rod
_exptl_crystal_F_000 760
_exptl_crystal_size_max 1.25
_exptl_crystal_size_mid .70
_exptl_crystal_size_min .20
_refine_diff_density_max 1.059
_refine_diff_density_min -.656
_refine_ls_abs_structure_details none
_refine_ls_extinction_coef 26E1(8)
_refine_ls_extinction_method Zachariasen
_refine_ls_goodness_of_fit_all 1.362
_refine_ls_goodness_of_fit_ref 1.362
_refine_ls_hydrogen_treatment riding
_refine_ls_matrix_type full
_refine_ls_number_constraints 0
_refine_ls_number_parameters 269
_refine_ls_number_reflns 2633
_refine_ls_number_restraints 19
_refine_ls_R_factor_all .086
_refine_ls_R_factor_gt .086
_refine_ls_shift/esd_mean .007
_refine_ls_shift/su_max .09
_refine_ls_structure_factor_coef F
_refine_ls_weighting_details 1/[5.9+0.0038*\s(Fobs)^2^+0.00002/\s(Fobs)]
_refine_ls_weighting_scheme calc
_refine_ls_wR_factor_all .087
_refine_ls_wR_factor_ref .087
_reflns_number_gt 2633
_reflns_number_total 2709
_reflns_threshold_expression refl_observed_if_I_>_2.5_sigma(I_)
_cod_data_source_file an0584.cif
_cod_data_source_block PCF1
_cod_depositor_comments
;
The following automatic conversions were performed:
'_exptl_absorpt_correction_type' value 'None' changed to 'none' according
to '/home/saulius/struct/CIF-dictionaries/cif_core.dic' dictionary named
'cif_core.dic' version 2.4.1 from 2010-06-29.

Automatic conversion script
Id: cif_fix_enum 1527 2010-12-29 10:47:43Z saulius 

The following automatic conversions were performed:

'_exptl_absorpt_correction_type' value 'None' changed to 'none'
according to /home/saulius/struct/CIF-dictionaries/cif_core.dic
dictionary named 'cif_core.dic' version 2.4.1 from 2010-06-29.

Automatic conversion script
Id: cif_fix_values 1715 2011-07-08 13:25:40Z adriana 
;
_cod_original_sg_symbol_Hall -P_2yab
_cod_original_sg_symbol_H-M P21/a
_cod_database_code 2103735

loop_
_symmetry_equiv_pos_as_xyz
+x,+y,+z
1/2-x,1/2+y,-z
-x,-y,-z
1/2+x,1/2-y,+z

loop_
_atom_site_aniso_label
_atom_site_aniso_U_11
_atom_site_aniso_U_22
_atom_site_aniso_U_33
_atom_site_aniso_U_12
_atom_site_aniso_U_13
_atom_site_aniso_U_23
C1 .033(3) .043(4) .036(3) -.008(3) -.001(3) .001(3)
C2 .036(3) .031(3) .034(3) -.001(3) .005(2) -.009(3)
C3 .037(3) .027(3) .025(3) .002(2) .007(2) .001(2)
C4 .031(3) .029(3) .033(3) .001(2) .003(2) .000(2)
C5 .032(3) .039(3) .041(3) .011(3) .003(3) .001(3)
C6 .048(4) .037(4) .035(3) .010(3) .010(3) .011(3)
C7 .039(3) .030(3) .044(4) -.004(3) .011(3) .001(3)
C8 .045(4) .058(5) .034(3) .005(3) -.004(3) .002(3)
C9 .041(4) .065(5) .053(4) .010(4) -.012(3) -.006(4)
C10 .033(3) .041(4) .052(4) .012(3) .006(3) -.005(3)
C11 .047(4) .034(3) .043(4) .014(3) .010(3) .005(3)
C12 .037(3) .035(3) .050(4) -.003(3) .011(3) -.007(3)
C13 .042(4) .043(4) .037(3) .005(3) .004(3) -.015(3)
C14 .050(4) .038(4) .039(3) .007(3) .011(3) .001(3)
C15 .037(3) .036(4) .052(4) .001(3) .010(3) -.002(3)
C16 .053(4) .059(5) .040(4) .007(4) -.004(3) -.012(4)
O1 .039(2) .048(3) .040(2) .000(2) .008(2) .008(2)
O2 .050(3) .052(3) .032(2) -.007(2) .005(2) .001(2)
O3 .049(3) .050(3) .039(2) .004(2) .002(2) .009(2)
S .0327(7) .0332(8) .0273(7) -.0016(6) .0018(5) .0023(6)
K .0354(7) .0352(8) .0476(8) -.0012(6) -.0012(6) .0035(6)
O1s .041(2) .039(3) .053(3) -.002(2) .001(2) .009(2)
O2s .049(3) .043(3) .047(3) .006(2) .006(2) .005(2)

loop_
_atom_site_label
_atom_site_fract_x
_atom_site_fract_y
_atom_site_fract_z
_atom_site_U_iso_or_equiv
_atom_site_thermal_displace_type
C1 .0556(5) .8953(9) .6988(3) .038(3) Uani
C2 .1719(5) .8550(8) .7365(3) .033(3) Uani
C3 .2766(5) .9362(7) .7207(3) .030(3) Uani
C4 .3635(5) .9574(8) .7748(3) .031(3) Uani
C5 .3496(5) .8887(8) .8454(3) .037(3) Uani
C6 .2598(6) .7689(8) .8536(3) .040(3) Uani
C7 .1725(5) .7544(8) .8002(4) .037(3) Uani
C8 .4129(6) .9650(10) .9122(4) .046(4) Uani
C9 -.0114(6) 1.0470(10) .7376(4) .053(4) Uani
C10 .0497(5) 1.1166(9) .8061(4) .042(4) Uani
C11 .1409(6) 1.2360(8) .7996(4) .041(4) Uani
C12 .2270(5) 1.2486(9) .8543(4) .041(3) Uani
C13 .2249(6) 1.1431(9) .9167(3) .041(3) Uani
C14 .1213(6) 1.0565(9) .9298(4) .042(4) Uani
C15 .0353(6) 1.0427(9) .8756(4) .042(4) Uani
C16 .3362(6) 1.0930(10) .9574(4) .051(4) Uani
O1 .4241(4) 1.0717(6) .6314(2) .042(2) Uani
O2 .2729(4) .8886(6) .5803(2) .045(3) Uani
O3 .2280(4) 1.1776(6) .6222(2) .046(3) Uani
S .30150(10) 1.0278(2) .63207(7) .0310(7) Uani
K .43910(10) .7674(2) .48204(8) .0394(8) Uani
O1s .3747(4) .4534(6) .5453(2) .044(3) Uani
O2s .6165(4) .9073(6) .5721(2) .046(3) Uani
H101 .005(5) .790(5) .694(4) .05(2) Uiso
H102 .060(5) .942(7) .6480(10) .04(2) Uiso
H4 .431(3) 1.035(6) .764(3) .020(10) Uiso
H6 .256(4) .707(6) .902(2) .020(10) Uiso
H7 .106(4) .673(7) .807(3) .05(2) Uiso
H81 .436(5) .873(6) .949(2) .03(2) Uiso
H82 .488(4) 1.020(10) .900(4) .08(3) Uiso
H91 -.021(7) 1.143(7) .701(3) .08(3) Uiso
H92 -.093(3) 1.009(9) .747(4) .06(2) Uiso
H11 .151(5) 1.299(7) .752(2) .03(2) Uiso
H12 .295(4) 1.326(7) .847(4) .05(2) Uiso
H14 .117(5) .994(6) .978(2) .020(10) Uiso
H15 -.036(3) .977(7) .889(3) .05(2) Uiso
H161 .325(5) 1.036(7) 1.006(2) .04(2) Uiso
H162 .379(6) 1.197(6) .977(4) .06(2) Uiso
H11s .35326 .39502 .59228 .08000 Uiso
H12s .33034 .37902 .51139 .08000 Uiso
H21s .58084 .98246 .60818 .15000 Uiso
H22s .68328 .88027 .60527 .08000 Uiso

loop_
_atom_type_symbol
_atom_type_scat_dispersion_real
_atom_type_scat_dispersion_imag
_atom_type_scat_source
C .017 .009 Int._Tables_Vol_IV_Tables_2.2B_and_2.3.1
H 0 0 Int._Tables_Vol_IV_Tables_2.2B_and_2.3.1
O .047 .032 Int._Tables_Vol_IV_Tables_2.2B_and_2.3.1
K .365 1.066 Int._Tables_Vol_IV_Tables_2.2B_and_2.3.1
S .319 .557 Int._Tables_Vol_IV_Tables_2.2B_and_2.3.1

loop_
_geom_angle_atom_site_label_1
_geom_angle_atom_site_label_2
_geom_angle_atom_site_label_3
_geom_angle
_geom_angle_publ_flag
H101 C1 H102 104(5) ?
H101 C1 C2 112(3) ?
H101 C1 C9 111(3) ?
H102 C1 C2 115(3) ?
H102 C1 C9 101(3) ?
C2 C1 C9 112.7(5) yes
C7 C2 C3 115.8(5) yes
C7 C2 C1 118.3(5) yes
C3 C2 C1 124.8(5) yes
C2 C3 C4 121.0(5) yes
C2 C3 S 121.5(4) yes
C4 C3 S 117.4(4) yes
H4 C4 C3 119(3) ?
H4 C4 C5 120(3) ?
C3 C4 C5 120.4(5) ?
C6 C5 C4 116.7(5) yes
C6 C5 C8 120.8(6) yes
C4 C5 C8 121.6(6) yes
H6 C6 C7 122(3) ?
H6 C6 C5 117(3) ?
C7 C6 C5 120.3(6) ?
H7 C7 C6 121(3) ?
H7 C7 C2 118(3) ?
C6 C7 C2 121.8(6) ?
H82 C8 H81 104(5) ?
H82 C8 C5 113(4) ?
H82 C8 C16 110(4) ?
H81 C8 C5 112(3) ?
H81 C8 C16 104(3) ?
C5 C8 C16 113.4(6) yes
H91 C9 H92 104(6) ?
H91 C9 C10 109(4) ?
H91 C9 C1 107(4) ?
H92 C9 C10 113(4) ?
H92 C9 C1 109(4) ?
C10 C9 C1 114.1(6) yes
C15 C10 C11 116.6(6) yes
C15 C10 C9 122.5(6) yes
C11 C10 C9 119.7(6) yes
H11 C11 C12 119(3) ?
H11 C11 C10 120(3) ?
C12 C11 C10 120.5(6) yes
H12 C12 C11 120(4) ?
H12 C12 C13 119(4) ?
C11 C12 C13 120.9(6) ?
C14 C13 C12 116.8(6) yes
C14 C13 C16 120.9(6) yes
C12 C13 C16 120.8(6) yes
H14 C14 C15 123(3) ?
H14 C14 C13 116(3) ?
C15 C14 C13 121.0(6) ?
H15 C15 C14 117(3) ?
H15 C15 C10 122(3) ?
C14 C15 C10 120.9(6) ?
H162 C16 H161 97(5) ?
H162 C16 C13 112(3) ?
H162 C16 C8 114(4) ?
H161 C16 C13 114(3) ?
H161 C16 C8 106(3) ?
C13 C16 C8 112.5(6) yes
S O2 K 120.6(2) ?
O3 S O1 112.4(3) ?
O3 S O2 112.8(3) ?
O3 S C3 108.7(3) yes
O1 S O2 111.7(3) ?
O1 S C3 106.2(3) ?
O2 S C3 104.6(3) ?
O1s K O2s 106.90(10) ?
O1s K O2 80.30(10) ?
O2s K O2 89.90(10) ?
H12s O1s H11s 98.0(4) ?
H12s O1s K 112.9(3) ?
H11s O1s K 144.7(3) ?
H21s O2s H22s 92.9(4) ?
H21s O2s K 108.0(3) ?
H22s O2s K 145.2(3) ?

loop_
_geom_bond_atom_site_label_1
_geom_bond_atom_site_label_2
_geom_bond_distance
_geom_bond_publ_flag
C1 H101 1.00(5) ?
C1 H102 1.00(3) ?
C1 C2 1.517(8) yes
C1 C9 1.570(10) yes
C2 C7 1.390(9) yes
C2 C3 1.392(8) yes
C3 C4 1.393(8) yes
C3 S 1.786(6) yes
C4 H4 1.00(4) ?
C4 C5 1.399(8) yes
C5 C6 1.394(9) yes
C5 C8 1.514(9) yes
C6 H6 1.00(3) ?
C6 C7 1.382(9) yes
C7 H7 1.00(5) ?
C8 H82 1.00(5) ?
C8 H81 1.00(4) ?
C8 C16 1.570(10) yes
C9 H91 1.00(6) ?
C9 H92 1.00(4) ?
C9 C10 1.510(10) yes
C10 C15 1.400(10) yes
C10 C11 1.400(9) yes
C11 H11 1.00(4) no
C11 C12 1.387(9) yes
C12 H12 1.00(5) ?
C12 C13 1.394(9) yes
C13 C14 1.390(9) yes
C13 C16 1.510(10) yes
C14 H14 1.00(3) ?
C14 C15 1.381(9) yes
C15 H15 1.00(5) ?
C16 H162 1.00(5) ?
C16 H161 1.00(4) ?
O1 S 1.449(4) yes
O2 S 1.455(5) yes
O2 K 2.806(5) ?
O3 S 1.437(5) yes
K O1s 2.781(4) ?
K O2s 2.795(4) ?
O1s H12s .974(4) ?
O1s H11s .999(4) ?
O2s H21s .971(4) ?
O2s H22s .984(4) ?

loop_
_geom_contact_atom_site_label_1
_geom_contact_atom_site_label_2
_geom_contact_distance
_geom_contact_site_symmetry_2
_geom_contact_publ_flag
H21s H22s 1.4174(3) . no
H11s H12s 1.4899(2) . no
H161 H162 1.49(8) . no
H81 H82 1.57(9) . no
H91 H92 1.57(9) . no
H101 H102 1.58(7) . no
O1 H21s 1.984(4) . no
C9 H102 2.02(4) . no
O2 H12s 2.021(4) 2_556 no
C13 H14 2.04(5) . no
C14 H15 2.04(4) . no
C2 H7 2.05(6) . no
C5 H6 2.05(5) . no
C16 H81 2.05(5) . no
H102 H91 2.06(8) . no
C10 H91 2.06(6) . no
C12 H11 2.07(4) . no
C3 H4 2.07(4) . no
C13 H12 2.07(6) . no
C11 H12 2.07(5) . no
C6 H7 2.07(5) . no
C8 H161 2.08(4) . no
C10 H11 2.08(5) . no
C5 H4 2.09(5) . no
C7 H6 2.09(3) . no
H81 H161 2.09(7) . no
C15 H14 2.09(4) . no
C13 H162 2.10(6) . no
C1 H91 2.10(6) . no
C5 H81 2.10(5) . no
C10 H92 2.11(5) . no
C2 H101 2.11(6) . no
C10 H15 2.11(6) . no
C5 H82 2.11(6) . no
C1 H92 2.12(5) . no
C13 H161 2.13(4) . no
C16 H82 2.13(6) . no
C9 H101 2.14(5) . no
C2 H102 2.14(4) . no
C8 H162 2.18(5) . no
H101 H92 2.25(8) . no
O3 H11s 2.280(5) 1_565 no
H82 H162 2.33(9) . no
H6 H161 2.34(6) 2_547 no
C3 C7 2.356(8) . no
O2 H22s 2.358(5) 4_465 no
H14 H15 2.37(7) . no
H11 H12 2.37(7) . no
C12 C14 2.371(9) . no
C4 C6 2.377(9) . no
C11 C15 2.380(9) . no
O1 O3 2.397(6) . no
O1 O2 2.402(6) . no
C5 C7 2.408(9) . no
O2 O3 2.408(7) . no
C13 C15 2.412(9) . no
C10 C14 2.417(9) . no
H6 H7 2.42(7) . no
C11 C13 2.419(9) . no
C10 C12 2.420(9) . no
C2 C6 2.421(8) . no
C3 C5 2.422(8) . no
C2 C4 2.423(8) . no
H14 H162 2.42(7) 2_547 no
O1 H4 2.43(5) . no
H91 H11s 2.43(7) 4_465 no
H14 H161 2.44(8) . no
H91 H11 2.47(9) . no
C1 C7 2.496(9) . no
H101 H7 2.50(8) . no
C9 C11 2.520(10) . no
C14 C16 2.520(10) . no
C12 C16 2.530(10) . no
H4 H82 2.53(9) . no
C6 C8 2.530(10) . no
C4 C8 2.543(9) . no
H81 H162 2.55(8) 3_677 no
C9 C15 2.550(10) . no
H12 H15 2.55(7) 4_575 no
C8 C13 2.560(10) . no
H6 H81 2.57(7) . no
C3 O2 2.573(7) . no
C2 C9 2.570(10) . no
C5 C16 2.580(10) . no
C1 C3 2.579(8) . no
C1 C10 2.587(9) . no
H92 H12 2.59(9) 4_475 no
C3 O1 2.594(7) . no
O1 H91 2.60(6) 4_575 no
H102 H92 2.60(7) . no
H11s H22s 2.6226(4) 4_465 no
C3 O3 2.626(7) . no
H81 H162 2.63(7) . no
H14 H15 2.63(7) 3_577 no
C11 H91 2.64(7) . no
H92 H15 2.65(9) . no
C1 H7 2.65(6) . no
H7 H82 2.66(9) 4_465 no
C16 H14 2.66(5) . no
H4 H7 2.67(6) 4_565 no
C8 H6 2.68(5) . no
C14 H161 2.69(5) . no
O3 H102 2.69(6) . no
C4 H82 2.70(7) . no
C9 H11 2.70(6) . no
O3 H11 2.70(4) . no
O1 H11s 2.704(5) 1_565 no
C7 H101 2.70(6) . no
H12 H162 2.70(9) . no
C16 H12 2.72(6) . no
C4 S 2.724(6) . no
H82 H161 2.73(8) . no
H6 H162 2.73(8) 2_547 no
H101 H91 2.74(7) . no
C4 C7 2.742(8) . no
C15 H92 2.74(6) . no
C3 C6 2.744(8) . no
C8 H4 2.75(5) . no
C12 C15 2.748(9) . no
O2s H12s 2.750(4) 3_666 no
C11 C14 2.750(9) . no
C6 H81 2.75(5) . no
H82 H161 2.75(8) 3_677 no
H101 H21s 2.76(5) 4_465 no
C5 C13 2.765(9) . no
C2 C10 2.775(9) . no
C2 S 2.779(6) . no
O1 O2s 2.788(6) . no
H6 H15 2.79(7) 4_565 no
C3 H102 2.79(5) . no
O1s H22s 2.789(4) 4_465 no
H4 H91 2.79(7) 4_575 no
O2 H102 2.79(5) . no
S H4 2.79(5) . no
C10 C13 2.814(9) . no
C9 H15 2.81(6) . no
C2 C5 2.817(8) . no
C12 H162 2.82(7) . no
O3 H12s 2.820(4) 1_565 no
H14 H14 2.84(7) 3_577 no
H102 H11s 2.85(6) 4_465 no
C4 O1 2.851(7) . no
O2 O1s 2.851(6) 2_556 no
H4 H11 2.85(7) 4_575 no
S H102 2.87(6) . no
K H12s 2.8780(10) 3_666 no
O2 O2s 2.900(6) 4_465 no
O1s H102 2.90(5) 4_565 no
H12s H22s 2.9088(3) 3_666 no
C16 H6 2.93(4) 2_557 no
H81 H15 2.93(7) 4_565 no
C4 H101 2.93(5) 4_565 no
H81 H161 2.93(8) 3_677 no
H101 H22s 2.94(6) 4_465 no
H101 H4 2.95(6) 4_465 no
H92 H11s 2.95(7) 4_465 no
H102 H22s 2.97(6) 4_465 no
C15 H12 2.97(5) 4_475 no
H81 H82 2.97(9) 3_677 no
S H11s 2.9770(10) 1_565 no
O2s H101 2.99(6) 4_565 no
C2 H22s 2.996(6) 4_465 no
C4 H7 3.01(5) 4_565 no
K H11s 3.0400(10) 3_666 no
H81 H81 3.04(7) 3_677 no
C11 H4 3.04(4) 4_475 no
H12s H22s 3.0548(3) 4_465 no
C9 H11s 3.060(7) 4_465 no
C7 C15 3.063(9) . no
C6 H15 3.06(5) 4_565 no
O3 O1s 3.067(6) 1_565 no
H6 H14 3.07(6) 2_547 no
C10 H12 3.07(5) 4_475 no
H6 H14 3.07(7) . no
C6 C14 3.074(9) . no
C5 H7 3.09(5) 4_565 no
H7 H11 3.09(7) 1_545 no
O2s H102 3.09(5) 4_565 no
C16 H81 3.09(5) 3_677 no
C10 H4 3.09(4) 4_475 no
C2 O2 3.102(7) . no
C1 H22s 3.107(6) 4_465 no
C4 C12 3.109(9) . no
C5 C12 3.110(9) . no
O3 H21s 3.119(5) 4_475 no
H6 H12 3.12(7) 1_545 no
C7 C10 3.124(9) . no
C6 C13 3.125(9) . no
O2s H11s 3.129(4) 4_565 no
O1s H91 3.13(6) 4_565 no
O1 H101 3.13(5) 4_565 no
H4 H12 3.14(7) . no
H15 H162 3.14(8) 4_475 no
C5 H161 3.15(4) . no
C3 C11 3.148(9) . no
C14 H6 3.15(5) . no
C8 H7 3.15(5) 4_565 no
H82 H162 3.17(9) 3_677 no
C11 H82 3.17(7) 4_475 no
C2 C11 3.167(9) . no
C9 H12 3.18(6) 4_475 no
O2s H12s 3.177(4) 4_565 no
C10 H102 3.18(3) . no
C13 H82 3.19(5) . no
C2 H91 3.19(7) . no
S H12s 3.1900(10) 2_556 no
C5 H15 3.19(6) 4_565 no
H11 H21s 3.19(4) 4_475 no
C3 H11 3.19(5) . no
C3 H101 3.20(5) 4_565 no
O1s O2s 3.203(6) 4_465 no
C8 C12 3.210(10) . no
H102 H12s 3.21(3) 2_556 no
K H12s 3.219(2) 2_556 no
C15 H7 3.22(5) . no
K H21s 3.2300(10) . no
C4 H12 3.23(6) . no
C6 C16 3.230(10) . no
C13 H81 3.23(5) . no
C15 H14 3.24(4) 3_577 no
H7 H15 3.24(8) . no
C14 H162 3.24(5) 2_547 no
O3 H91 3.24(8) . no
C3 H7 3.25(5) . no
C14 H162 3.25(6) . no
H6 H161 3.25(6) . no
C12 H14 3.25(4) . no
C16 H6 3.27(5) . no
C1 S 3.266(6) . no
C10 H101 3.27(5) . no
C8 H81 3.27(5) 3_677 no
C4 H6 3.27(4) . no
S H21s 3.270(2) . no
C14 H12 3.27(5) . no
C7 C9 3.270(10) . no
H81 H14 3.27(6) 2_547 no
C1 O3 3.272(8) . no
C2 H92 3.27(4) . no
C14 H14 3.27(5) 3_577 no
C15 H162 3.28(6) 4_475 no
C6 H161 3.28(4) 2_547 no
K H12s 3.2850(10) . no
C6 H4 3.29(4) . no
H11s H21s 3.2893(8) 4_465 no
C13 H15 3.29(4) . no
C15 H11 3.29(5) . no
H7 H81 3.29(8) 4_465 no
C8 H12 3.29(6) . no
H92 H11 3.30(7) 4_475 no
C11 H15 3.30(5) . no
C2 O3 3.307(7) . no
C2 H4 3.31(4) . no
C4 H81 3.31(5) . no
C13 H11 3.31(4) . no
C6 H14 3.31(4) . no
C15 H91 3.31(6) . no
C5 H7 3.31(5) . no
C10 H12 3.32(5) . no
C9 H4 3.32(4) 4_475 no
C11 H92 3.32(5) . no
C12 H4 3.32(4) . no
C1 C11 3.326(9) . no
C2 H6 3.33(3) . no
C8 H161 3.33(5) 3_677 no
C10 H14 3.33(3) . no
C8 H162 3.33(6) 3_677 no
C5 C14 3.332(9) . no
C16 H14 3.33(5) 2_557 no
C13 H6 3.33(3) 2_557 no
C2 C15 3.336(9) . no
C3 H101 3.34(5) . no
C1 O2 3.338(8) . no
C10 H82 3.34(8) 4_475 no
H82 H12 3.35(8) . no
C7 H102 3.35(4) . no
C6 H82 3.35(6) . no
H102 H21s 3.35(6) 4_465 no
C1 H21s 3.354(7) 4_465 no
C1 O2s 3.357(8) 4_465 no
C6 C15 3.361(9) . no
C14 H81 3.36(4) 2_557 no
C16 H82 3.36(7) 3_677 no
O1 O1s 3.365(6) 1_565 no
C3 C10 3.366(9) . no
C3 H22s 3.367(5) 4_465 no
O1 H22s 3.367(4) . no
C7 C14 3.368(9) . no
C12 H161 3.37(4) . no
C6 H92 3.37(6) 4_565 no
O1 H12s 3.370(4) 1_565 no
C5 H162 3.37(6) . no
C4 C11 3.375(9) . no
C4 C13 3.379(9) . no
H4 H21s 3.38(5) . no
C11 H7 3.38(5) 1_565 no
C13 H161 3.38(5) 2_557 no
C13 H6 3.39(5) . no
C7 H15 3.39(5) . no
C12 H82 3.39(6) 4_475 no
H14 H162 3.39(8) . no
C1 H11s 3.393(6) 4_465 no
O3 H12s 3.393(5) 2_556 no
C9 H7 3.41(5) . no
C1 C15 3.416(9) . no
O2 H11s 3.419(4) 2_556 no
C1 H11 3.42(5) . no
C5 H12 3.42(6) . no
K H22s 3.4210(10) 3_676 no
C15 H82 3.42(8) 4_475 no
C12 H161 3.43(4) 2_557 no
C11 O3 3.426(8) . no
C6 H12 3.43(6) 1_545 no
C2 H11 3.43(5) . no
H12 H161 3.43(8) 2_557 no
O1s O1s 3.430(6) 3_666 no
K H102 3.43(5) 2_546 no
C12 H92 3.43(6) 4_575 no
C3 C9 3.439(9) . no
H91 H12 3.44(9) 4_475 no
S H22s 3.4470(10) 4_465 no
C8 C14 3.450(10) . no
O3 H22s 3.449(5) 4_475 no
O2 O2s 3.452(6) 3_676 no
S H91 3.46(7) 4_575 no
C3 C12 3.470(9) . no
O3 H91 3.47(7) 4_575 no
C14 H15 3.47(6) 3_577 no
C10 H7 3.47(5) . no
C8 H15 3.47(6) 4_565 no
H102 H11 3.48(7) . no
H101 H11s 3.48(5) 4_465 no
C12 H15 3.48(5) 4_575 no
C14 H162 3.49(6) 4_475 no
C4 C16 3.496(9) . no
S H12s 3.4970(10) 1_565 no
O1s O2s 3.500(6) 3_666 no
H7 H12 3.50(7) 1_545 no
S H11 3.50(5) . no
O1 H11 3.51(5) 4_575 no
C6 H161 3.51(4) . no
H161 H162 3.52(8) 2_547 no
C14 H6 3.53(4) 2_557 no
C7 H92 3.53(5) 4_565 no
C7 H82 3.53(7) 4_465 no
H4 H92 3.53(8) 4_575 no
H81 H14 3.54(7) 4_565 no
H6 H82 3.54(7) 4_465 no
S H101 3.55(5) 4_565 no
H91 H21s 3.55(6) 4_475 no
O3 O2s 3.547(6) 4_475 no
C6 H162 3.55(7) 2_547 no
C12 H82 3.55(5) . no
H12 H14 3.55(7) 2_557 no
H12s H21s 3.5643(6) 4_465 no
H4 H81 3.57(7) . no
C4 O3 3.569(7) . no
C8 H82 3.57(7) 3_677 no
C9 O1 3.573(9) 4_475 no
C13 H81 3.57(5) 2_557 no
H92 H11 3.58(7) . no
H102 H7 3.58(7) . no
O1 K 3.588(5) . no
H82 H11 3.59(8) 4_575 no
H14 H161 3.59(7) 2_547 no
C5 H101 3.60(6) 4_565 no
C4 H11 3.60(5) . no
O2 H101 3.60(6) 4_565 no
H7 H92 3.60(8) . no
O1s H102 3.60(3) 2_546 no
C7 H4 3.60(4) 4_465 no
H6 H82 3.60(8) . no
K H91 3.60(6) 2_546 no
O2 O1s 3.605(6) . no
O3 H4 3.60(4) . no
C5 H92 3.61(7) 4_565 no
C4 H91 3.61(6) 4_575 no
C7 H11 3.62(5) 1_545 no
C14 H82 3.62(7) 4_475 no
C2 H21s 3.622(6) 4_465 no
H14 H162 3.62(8) 4_475 no
C1 O1s 3.625(7) 4_465 no
H7 H161 3.62(7) 2_547 no
O1s H21s 3.626(4) 4_465 no
O1s H101 3.63(6) 4_565 no
O2 H21s 3.634(4) . no
C8 H14 3.64(5) . no
C12 H6 3.64(5) 1_565 no
C12 H7 3.64(5) 1_565 no
C9 O3 3.641(9) . no
C15 H6 3.64(5) . no
K H11s 3.6430(10) . no
C2 O2s 3.643(7) 4_465 no
K H22s 3.6470(10) . no
O2 H21s 3.650(5) 4_465 no
K H102 3.65(4) 4_565 no
C15 H81 3.66(5) 4_465 no
C4 H92 3.66(7) 4_565 no
O3 O1s 3.664(6) 2_556 no
C11 H102 3.67(4) . no
C5 C11 3.669(9) . no
C7 H12 3.67(5) 1_545 no
O1s H92 3.68(7) 4_565 no
C1 H15 3.68(6) . no
C6 C10 3.688(9) . no
C7 H22s 3.691(6) 4_465 no
C4 O2 3.692(7) . no
C9 O1s 3.696(9) 4_465 no
C7 C13 3.700(9) . no
C14 H7 3.70(6) . no
C6 C12 3.706(9) . no
C8 C16 3.710(10) 3_677 no
O1 O2s 3.715(6) 3_676 no
C7 C11 3.718(9) . no
K H11s 3.720(2) 2_556 no
C16 H4 3.72(5) . no
C5 H14 3.73(4) . no
C7 H92 3.73(5) . no
C4 H7 3.74(5) . no
S O1s 3.736(4) 1_565 no
C7 H4 3.74(4) . no
C1 C6 3.741(9) . no
C12 H15 3.74(5) . no
C3 H6 3.74(3) . no
C15 H12 3.74(5) . no
C11 H4 3.74(4) . no
C11 H14 3.75(4) . no
C13 H14 3.75(5) 2_557 no
C2 C12 3.748(9) . no
C15 C16 3.750(10) . no
C14 H11 3.75(4) . no
C9 C12 3.750(10) . no
C7 C8 3.754(9) . no
C11 C16 3.760(10) . no
C13 H82 3.76(6) 4_475 no
C8 C8 3.759(9) 3_677 no
C3 H92 3.76(7) 4_565 no
S K 3.761(2) . no
C9 C14 3.770(10) . no
C13 H4 3.78(5) . no
C15 H6 3.78(5) 4_465 no
C3 H12 3.78(6) . no
C3 H91 3.78(8) . no
C1 C4 3.780(9) 4_465 no
C11 H92 3.78(5) 4_575 no
C7 H14 3.78(4) . no
C3 C8 3.781(8) . no
C1 C4 3.794(8) . no
O1s H12s 3.794(4) 3_666 no
O1s H22s 3.794(4) 3_666 no
S O1s 3.802(4) 2_556 no
O2s H11s 3.805(4) 3_666 no
C1 H4 3.81(4) 4_465 no
C2 H15 3.82(5) . no
O2 H101 3.82(6) . no
C6 H15 3.83(4) . no
C4 H11 3.83(6) 4_575 no
C16 H15 3.83(6) 4_575 no
C15 H101 3.84(6) . no
O1 H92 3.85(7) 4_575 no
O2 H22s 3.853(4) 3_676 no
C5 C15 3.854(9) . no
O3 H92 3.86(6) 4_575 no
C4 C10 3.864(8) . no
C6 C16 3.870(10) 2_547 no
S K 3.877(2) 2_556 no
C15 H162 3.88(6) 2_547 no
S O2s 3.880(4) 3_676 no
C2 O1 3.886(7) . no
C14 H81 3.89(5) . no
C2 H92 3.89(6) 4_565 no
C2 C14 3.893(9) . no
C7 H161 3.90(4) 2_547 no
K O1s 3.899(4) 2_556 no
C12 C15 3.899(9) 4_575 no
O2 H11s 3.909(5) . no
K H22s 3.9090(10) 4_465 no
C14 H161 3.91(5) 2_557 no
C5 C10 3.915(9) . no
S O2s 3.919(5) . no
K H101 3.92(6) 4_565 no
C14 C14 3.922(9) 3_577 no
C4 C7 3.923(8) 4_565 no
O2 H4 3.93(5) . no
C15 C16 3.930(10) 4_475 no
C16 H161 3.93(6) 2_557 no
C11 S 3.938(7) . no
O2 K 3.944(5) 2_556 no
C4 C10 3.944(9) 4_575 no
C6 H82 3.95(6) 4_465 no
C14 H81 3.95(5) 4_465 no
C6 H14 3.95(4) 2_547 no
C6 C11 3.955(9) . no
C3 C13 3.955(8) . no
O2 O2s 3.958(6) . no
O2s O2s 3.962(6) 3_676 no
C7 C12 3.968(9) . no
C12 H14 3.97(4) 2_557 no
C10 C12 3.970(9) 4_475 no
C5 C15 3.973(9) 4_565 no
C10 H162 3.98(7) 4_475 no
O2 H21s 3.977(4) 3_676 no
C5 C7 3.977(9) 4_565 no
C4 H21s 3.977(6) . no
C4 C11 3.980(9) 4_575 no
C6 C15 3.982(9) 4_565 no
O2s H11 3.98(4) 4_575 no
C2 C13 3.983(9) . no
C10 O3 3.989(8) . no
C15 H4 3.99(4) 4_475 no
O1 O3 3.996(6) 4_575 no
S K 3.997(2) 3_676 no
C7 H81 4.00(5) 4_465 no
C7 C11 4.001(9) 1_545 no
C3 H91 4.00(7) 4_575 no
O2 H11s 4.004(5) 1_565 no
C12 H91 4.01(7) . no
C6 C12 4.016(9) 1_545 no
O2 O3 4.018(6) 2_546 no
C7 S 4.019(7) . no
C7 C8 4.024(9) 4_465 no
C15 H161 4.03(5) . no
C9 C12 4.040(10) 4_475 no
S H91 4.04(8) . no
C5 S 4.041(6) . no
S H101 4.04(5) . no
O3 O2s 4.049(6) 3_676 no
C7 C12 4.055(9) 1_545 no
C1 O1 4.071(8) 4_465 no
C8 C11 4.070(10) 4_575 no
C14 C15 4.077(9) 3_577 no
C4 C14 4.080(9) . no
C3 C15 4.083(9) . no
C8 C10 4.080(10) 4_575 no
S O2s 4.094(5) 4_465 no
C8 C15 4.100(10) 4_575 no
C9 S 4.120(8) . no
C1 C3 4.124(9) 4_465 no
C14 C16 4.130(10) 2_547 no
C4 C9 4.130(10) 4_575 no
C11 O1 4.162(8) 4_475 no
C3 O2s 4.167(7) 4_465 no
C9 O3 4.184(9) 4_475 no
C6 C9 4.190(10) 4_565 no
C4 C9 4.200(10) 4_565 no
C10 O1 4.199(8) 4_475 no
C8 C15 4.210(10) 4_565 no
C5 C9 4.220(10) 4_565 no
C13 C16 4.220(10) 2_557 no
C1 C5 4.217(9) 4_465 no
C10 C16 4.240(10) . no
C8 C11 4.240(10) . no
C5 O1 4.239(7) . no
C9 C13 4.250(10) . no
C1 C5 4.246(8) . no
C12 O3 4.247(8) . no
C2 C8 4.253(9) . no
C7 C16 4.270(10) . no
C8 C14 4.280(10) 2_547 no
C14 C16 4.280(10) 4_475 no
C6 C13 4.279(9) 2_547 no
C16 C16 4.280(10) 3_677 no
S H92 4.28(7) 4_575 no
C4 C15 4.285(9) . no
C6 C9 4.290(10) . no
C8 C13 4.300(10) 2_547 no
K O2s 4.306(5) 4_465 no
C7 O2 4.307(8) . no
C1 K 4.309(6) 4_465 no
C9 S 4.330(8) 4_475 no
O3 K 4.333(5) 3_676 no
C3 C14 4.336(9) . no
C10 C16 4.350(10) 4_475 no
C1 C12 4.350(9) . no
C2 C4 4.352(8) 4_465 no
C7 O2s 4.353(8) 4_465 no
K H11 4.35(3) 2_546 no
C1 K 4.355(7) 2_556 no
O2 K 4.357(5) 4_465 no
O3 O1s 4.377(6) 4_465 no
C8 C12 4.380(10) 4_575 no
K K 4.385(2) 3_666 no
C13 C15 4.387(9) 4_575 no
C10 S 4.392(7) . no
C8 C14 4.400(10) 4_575 no
C4 C9 4.398(9) . no
C12 C16 4.400(10) 2_557 no
O2 K 4.406(5) 3_676 no
C8 C15 4.413(9) . no
C1 C14 4.418(9) . no
C6 C11 4.420(9) 1_545 no
C9 K 4.429(8) 2_556 no
C6 C14 4.439(9) 2_547 no
C12 S 4.479(7) . no
C1 S 4.516(7) 4_465 no
C6 S 4.522(6) . no
O3 K 4.756(5) . no
O1 K 4.845(4) 2_556 no
K H12s 4.8960(10) 1_565 no
K H101 4.91(5) 2_546 no
C3 K 4.935(6) . no
K H92 4.97(7) 2_546 no
K H4 4.99(5) 3_676 no
C3 K 5.068(6) 2_556 no
K H91 5.09(6) 4_565 no
K H21s 5.136(2) 4_465 no
C11 K 5.176(7) 2_556 no
K H101 5.18(5) 2_556 no
C2 K 5.210(6) 2_556 no
C9 K 5.249(8) 4_465 no
K H12s 5.269(2) 4_565 no
K H92 5.27(7) 4_565 no
K O2s 5.313(5) 3_666 no
C2 K 5.360(6) 4_465 no
C10 K 5.361(7) 2_556 no
O3 K 5.362(5) 4_465 no
S K 5.414(2) 4_465 no
K O1s 5.450(5) 1_565 no
O2 K 5.465(5) 2_546 no
C3 K 5.480(6) 3_676 no
K O1s 5.539(4) 4_565 no
C4 K 5.601(6) . no
C4 K 5.649(6) 3_676 no
C2 K 5.653(6) . no
K K 5.753(2) 4_565 no
K K 5.753(2) 4_465 no
K K 5.851(2) 2_556 no
K K 5.851(2) 2_546 no

loop_
_geom_torsion_atom_site_label_1
_geom_torsion_atom_site_label_2
_geom_torsion_atom_site_label_3
_geom_torsion_atom_site_label_4
_geom_torsion
_geom_torsion_publ_flag
C9 C1 C2 C3 -88.1(7) no
C9 C1 C2 C7 79.4(7) no
H101 C1 C2 C3 146(4) no
H101 C1 C2 C7 -47(4) no
H102 C1 C2 C3 27(4) no
H102 C1 C2 C7 -166(3) no
C2 C1 C9 C10 -2.8(8) no
C2 C1 C9 H91 118(5) no
C2 C1 C9 H92 -130(4) no
H101 C1 C9 C10 124(4) no
H101 C1 C9 H91 -115(6) no
H101 C1 C9 H92 -3(6) no
H102 C1 C9 C10 -126(3) no
H102 C1 C9 H91 -5(6) no
H102 C1 C9 H92 107(5) no
C1 C2 C3 C4 149.7(6) no
C1 C2 C3 S -26.8(8) no
C7 C2 C3 C4 -18.1(8) no
C7 C2 C3 S 165.4(5) no
C1 C2 C7 C6 -152.7(6) no
C1 C2 C7 H7 26(4) no
C3 C2 C7 C6 15.9(9) no
C3 C2 C7 H7 -166(3) no
C2 C3 C4 C5 3.5(9) no
C2 C3 C4 H4 -169(3) no
S C3 C4 C5 -179.9(5) no
S C3 C4 H4 8(3) no
C2 C3 S O1 -170.0(5) no
C2 C3 S O2 -51.8(5) no
C2 C3 S O3 68.9(5) no
C4 C3 S O1 13.4(5) no
C4 C3 S O2 131.6(5) no
C4 C3 S O3 -107.7(5) no
C3 C4 C5 C6 13.7(9) no
C3 C4 C5 C8 -154.9(6) no
H4 C4 C5 C6 -174(3) no
H4 C4 C5 C8 17(3) no
C4 C5 C6 C7 -16.1(9) no
C4 C5 C6 H6 172(3) no
C8 C5 C6 C7 152.7(6) no
C8 C5 C6 H6 -20(3) no
C4 C5 C8 C16 98.3(7) no
C4 C5 C8 H81 -144(3) no
C4 C5 C8 H82 -28(4) no
C6 C5 C8 C16 -70.0(8) no
C6 C5 C8 H81 47(3) no
C6 C5 C8 H82 164(4) no
C5 C6 C7 C2 1.0(10) no
C5 C6 C7 H7 -177(4) no
H6 C6 C7 C2 173(3) no
H6 C6 C7 H7 -5(5) no
C5 C8 C16 C13 -11.9(9) no
C5 C8 C16 H161 114(3) no
C5 C8 C16 H162 -141(4) no
H81 C8 C16 C13 -134(3) no
H81 C8 C16 H161 -8(5) no
H81 C8 C16 H162 97(5) no
H82 C8 C16 C13 116(4) no
H82 C8 C16 H161 -119(6) no
H82 C8 C16 H162 -13(6) no
C1 C9 C10 C11 80.6(8) no
C1 C9 C10 C15 -86.6(8) no
H91 C9 C10 C11 -39(5) no
H91 C9 C10 C15 153(5) no
H92 C9 C10 C11 -154(4) no
H92 C9 C10 C15 38(4) no
C9 C10 C11 C12 -153.7(7) no
C9 C10 C11 H11 16(4) no
C15 C10 C11 C12 14.3(9) no
C15 C10 C11 H11 -176(4) no
C9 C10 C15 C14 153.5(7) no
C9 C10 C15 H15 -26(4) no
C11 C10 C15 C14 -14.0(10) no
C11 C10 C15 H15 166(4) no
C10 C11 C12 C13 .0(10) no
C10 C11 C12 H12 175(4) no
H11 C11 C12 C13 -170(3) no
H11 C11 C12 H12 4(5) no
C11 C12 C13 C14 -15.0(10) no
C11 C12 C13 C16 151.8(7) no
H12 C12 C13 C14 171(4) no
H12 C12 C13 C16 -23(4) no
C12 C13 C14 C15 15.0(10) no
C12 C13 C14 H14 -172(3) no
C16 C13 C14 C15 -151.6(7) no
C16 C13 C14 H14 21(3) no
C12 C13 C16 C8 -69.6(9) no
C12 C13 C16 H161 170(3) no
C12 C13 C16 H162 61(4) no
C14 C13 C16 C8 96.2(8) no
C14 C13 C16 H161 -25(3) no
C14 C13 C16 H162 -133(4) no
C13 C14 C15 C10 .0(10) no
C13 C14 C15 H15 179(4) no
H14 C14 C15 C10 -173(3) no
H14 C14 C15 H15 7(5) no
K O2 S C3 -122.0(3) no
K O2 S O1 -7.6(3) no
K O2 S O3 120.1(3) no
S O2 K O1s 127.3(3) no
S O2 K O2s 20.2(3) no
O2 K O1s H11s -39.0(5) no
O2 K O1s H12s 109.9(3) no
O2s K O1s H11s 47.9(6) no
O2s K O1s H12s -163.2(3) no
O2 K O2s H21s -11.8(3) no
O2 K O2s H22s 112.2(6) no
O1s K O2s H21s -91.7(3) no
O1s K O2s H22s 32.3(6) no
